data_7062641
loop_
_publ_author_name
'Moon, Josh'
'Guo, Zhifang'
'Beaumont, Owen A.'
'Hamilton, Sophie'
'Bousrez, Guillaume'
'Mottram, Eleanor'
'Wang, Jun'
'Somers, Anthony E.'
'Deacon, Glen B.'
'Junk, Peter C.'

_publ_section_title
;
 4-Hydroxybenzoato-rare earth(iii) complexes -- syntheses, a structural
 goldmine from coordination diversity and improved corrosion inhibition
 behaviour
;
_journal_issue 36
_journal_name_full 'New Journal of Chemistry'
_journal_page_first 16843
_journal_page_last 16854
_journal_paper_doi 10.1039/D3NJ02735J
_journal_volume 47
_journal_year 2023
_chemical_formula_moiety 'C42 H38 Ho2 O22, 2(H2 O)'
_chemical_formula_sum 'C42 H42 Ho2 O24'
_chemical_formula_weight 1260.61
_space_group_crystal_system monoclinic
_space_group_IT_number 14
_space_group_name_Hall '-P 2ybc'
_space_group_name_H-M_alt 'P 1 21/c 1'
_atom_sites_solution_hydrogens mixed
_audit_creation_date 2023-04-03
_audit_creation_method
;
Olex2 1.3
(compiled 2020.11.12 svn.r5f609507 for OlexSys, GUI svn.r6408)
;
_audit_update_record
;
2023-06-12 deposited with the CCDC.	2023-08-01 downloaded from the CCDC.
;
_cell_angle_alpha 90
_cell_angle_beta 105.8910(10)
_cell_angle_gamma 90
_cell_formula_units_Z 2
_cell_length_a 10.3692(3)
_cell_length_b 14.8578(5)
_cell_length_c 15.4168(5)
_cell_measurement_reflns_used 12995
_cell_measurement_temperature 123.00(13)
_cell_measurement_theta_max 77.1480
_cell_measurement_theta_min 4.2410
_cell_volume 2284.40(13)
_computing_cell_refinement 'CrysAlisPro 1.171.40.84a (Rigaku OD, 2020)'
_computing_data_collection 'CrysAlisPro 1.171.40.84a (Rigaku OD, 2020)'
_computing_data_reduction 'CrysAlisPro 1.171.40.84a (Rigaku OD, 2020)'
_computing_molecular_graphics 'Olex2 1.3 (Dolomanov et al., 2009)'
_computing_publication_material 'Olex2 1.3 (Dolomanov et al., 2009)'
_computing_structure_refinement 'SHELXL 2018/3 (Sheldrick, 2015)'
_computing_structure_solution 'SHELXT 2018/2 (Sheldrick, 2018)'
_diffrn_ambient_environment N~2~
_diffrn_ambient_temperature 123.00(13)
_diffrn_detector 'Hybrid Pixel Array Detector'
_diffrn_detector_area_resol_mean 10.0000
_diffrn_detector_type HyPix
_diffrn_measured_fraction_theta_full 1.000
_diffrn_measured_fraction_theta_max 0.984
_diffrn_measurement_details
;
List of Runs (angles in degrees, time in seconds):

  # Type    Start    End  Width  t~exp~   \w     \q     \k     \f   Frames
#--------------------------------------------------------------------------
  1  \w    -82.00  -1.00   0.50    0.05    --  -47.64 110.00 -73.00  162
  2  \w     23.00  87.00   0.50    0.05    --   47.64-110.00-168.00  128
  3  \w    -82.00 -13.00   0.50    0.20    --  -86.25 110.00 -73.00  138
  4  \w   -159.00 -82.00   0.50    0.20    --  -86.25-110.00-168.00  154
  5  \w    103.00 178.00   0.50    0.20    --  107.75 110.00 -73.00  150
  6  \w     35.00 108.00   0.50    0.20    --  107.75-110.00-168.00  146
  7  \w   -120.00 -73.00   0.50    0.05    --  -47.64-125.00-120.00   94
  8  \w   -120.00 -73.00   0.50    0.05    --  -47.64-125.00  90.00   94
  9  \w   -120.00 -73.00   0.50    0.05    --  -47.64-125.00 -30.00   94
 10  \w   -120.00 -73.00   0.50    0.05    --  -47.64-125.00   0.00   94
 11  \w    -25.00  61.00   0.50    0.05    --   47.64 -38.00-120.00  172
 12  \w     36.00  76.00   0.50    0.20    --  107.75 -45.00   0.00   80
 13  \w     35.00 127.00   0.50    0.20    --  107.75 -77.00-150.00  184
 14  \w     40.00  66.00   0.50    0.20    --  107.75 -30.00 -60.00   52
 15  \w     35.00 106.00   0.50    0.20    --  107.75 -94.00 -30.00  142
 16  \w     36.00  62.00   0.50    0.20    --  107.75 -30.00  60.00   52
 17  \w     39.00  65.00   0.50    0.20    --  107.75 -30.00-150.00   52
 18  \w     38.00  68.00   0.50    0.20    --  107.75 -94.00-150.00   60
 19  \w     75.00 104.00   0.50    0.20    --  107.75 -94.00-150.00   58
 20  \w     33.00  59.00   0.50    0.20    --  107.75 -30.00  30.00   52
 21  \w     38.00  63.00   0.50    0.20    --  107.75 -45.00  60.00   50
 22  \w     36.00 115.00   0.50    0.20    --  107.75 -77.00 -30.00  158
 23  \w     34.00  66.00   0.50    0.20    --  107.75 -30.00-120.00   64
 24  \w     44.00  76.00   0.50    0.20    --  107.75 -45.00  90.00   64
 25  \w     35.00  63.00   0.50    0.20    --  107.75 -30.00  90.00   56
 26  \w     36.00  71.00   0.50    0.20    --  107.75 -45.00-150.00   70
 27  \w     46.00 106.00   0.50    0.20    --  107.75 -94.00 120.00  120
 28  \w     38.00  63.00   0.50    0.20    --  107.75 -30.00-180.00   50
 29  \w     36.00  62.00   0.50    0.20    --  107.75-125.00-180.00   52
 30  \w     64.00  90.00   0.50    0.20    --  107.75-125.00-180.00   52
 31  \w     36.00  68.00   0.50    0.20    --  107.75 -45.00  30.00   64
 32  \w     42.00  84.00   0.50    0.20    --  107.75 -94.00-120.00   84
 33  \w     33.00  65.00   0.50    0.20    --  107.75 -30.00 -30.00   64
;
_diffrn_measurement_device 'four-circle diffractometer'
_diffrn_measurement_device_type 'XtaLAB Synergy, Dualflex, HyPix'
_diffrn_measurement_method '\w scans'
_diffrn_orient_matrix_type 'CrysAlisPro convention (1999,Acta A55,543-557)'
_diffrn_orient_matrix_UB_11 -0.0437087000
_diffrn_orient_matrix_UB_12 0.0518918000
_diffrn_orient_matrix_UB_13 -0.0898607000
_diffrn_orient_matrix_UB_21 -0.0119254000
_diffrn_orient_matrix_UB_22 0.0869542000
_diffrn_orient_matrix_UB_23 0.0517365000
_diffrn_orient_matrix_UB_31 0.1475504000
_diffrn_orient_matrix_UB_32 0.0223840000
_diffrn_orient_matrix_UB_33 0.0072684000
_diffrn_radiation_monochromator mirror
_diffrn_radiation_probe x-ray
_diffrn_radiation_type 'Cu K\a'
_diffrn_radiation_wavelength 1.54184
_diffrn_reflns_av_R_equivalents 0.0397
_diffrn_reflns_av_unetI/netI 0.0306
_diffrn_reflns_Laue_measured_fraction_full 1.000
_diffrn_reflns_Laue_measured_fraction_max 0.984
_diffrn_reflns_limit_h_max 12
_diffrn_reflns_limit_h_min -5
_diffrn_reflns_limit_k_max 18
_diffrn_reflns_limit_k_min -17
_diffrn_reflns_limit_l_max 19
_diffrn_reflns_limit_l_min -19
_diffrn_reflns_number 24375
_diffrn_reflns_point_group_measured_fraction_full 1.000
_diffrn_reflns_point_group_measured_fraction_max 0.984
_diffrn_reflns_theta_full 67.684
_diffrn_reflns_theta_max 77.406
_diffrn_reflns_theta_min 4.212
_diffrn_source 'micro-focus sealed X-ray tube'
_diffrn_source_type 'PhotonJet (Cu) X-ray Source'
_exptl_absorpt_coefficient_mu 7.048
_exptl_absorpt_correction_T_max 1.00000
_exptl_absorpt_correction_T_min 0.66077
_exptl_absorpt_correction_type multi-scan
_exptl_absorpt_process_details
;
CrysAlisPro 1.171.40.84a (Rigaku Oxford Diffraction, 2020)
Empirical absorption correction using spherical harmonics,
implemented in SCALE3 ABSPACK scaling algorithm.
;
_exptl_crystal_colour 'clear light yellow'
_exptl_crystal_colour_lustre clear
_exptl_crystal_colour_modifier light
_exptl_crystal_colour_primary yellow
_exptl_crystal_density_diffrn 1.833
_exptl_crystal_description block
_exptl_crystal_F_000 1240
_exptl_crystal_size_max 0.6
_exptl_crystal_size_mid 0.4
_exptl_crystal_size_min 0.25
_refine_diff_density_max 0.608
_refine_diff_density_min -0.841
_refine_diff_density_rms 0.088
_refine_ls_extinction_method none
_refine_ls_goodness_of_fit_ref 1.120
_refine_ls_hydrogen_treatment mixed
_refine_ls_matrix_type full
_refine_ls_number_parameters 322
_refine_ls_number_reflns 4773
_refine_ls_number_restraints 0
_refine_ls_restrained_S_all 1.120
_refine_ls_R_factor_all 0.0293
_refine_ls_R_factor_gt 0.0277
_refine_ls_shift/su_max 0.000
_refine_ls_shift/su_mean 0.000
_refine_ls_structure_factor_coef Fsqd
_refine_ls_weighting_details 'w=1/[\s^2^(Fo^2^)+(0.0356P)^2^+2.0426P] where P=(Fo^2^+2Fc^2^)/3'
_refine_ls_weighting_scheme calc
_refine_ls_wR_factor_gt 0.0739
_refine_ls_wR_factor_ref 0.0750
_reflns_Friedel_coverage 0.000
_reflns_number_gt 4485
_reflns_number_total 4773
_reflns_threshold_expression 'I > 2\s(I)'
_cod_data_source_file d3nj02735j2.cif
_cod_data_source_block jo281_a1
_cod_depositor_comments 'Adding full bibliography for 7062632--7062650.cif.'
_cod_database_code 7062641
_shelx_shelxl_version_number 2018/3
_chemical_oxdiff_formula 'Ho C H O'
_shelx_space_group_comment
;
The symmetry employed for this shelxl refinement is uniquely defined
by the following loop, which should always be used as a source of
symmetry information in preference to the above space-group names.
They are only intended as comments.
;
_shelx_estimated_absorpt_t_max 0.272
_shelx_estimated_absorpt_t_min 0.101
_reflns_odcompleteness_completeness 99.90
_reflns_odcompleteness_iscentric 1
_reflns_odcompleteness_theta 74.33
_olex2_refinement_description
;
1.a Rotating group:
 O7(H7A,H7B), O8(H8A,H8B)
1.b Aromatic/amide H refined with riding coordinates:
 C10(H10A), C14(H14), C13(H13), C21(H21), C7(H7), C17(H17), C18(H18), C11(H11),
  C3(H3), C6(H6), C20(H20), C4(H4)
1.c Tetrahedral OH refined with riding coordinates:
 O9(H9)
1.d Idealised tetrahedral OH refined as rotating group:
 O11(H11A)
;
_olex2_submission_special_instructions 'No special instructions were received'
_oxdiff_exptl_absorpt_empirical_details
;
Empirical correction (ABSPACK) includes:
- Absorption correction using spherical harmonics
- Frame scaling
;
_oxdiff_exptl_absorpt_empirical_full_max 2.760
_oxdiff_exptl_absorpt_empirical_full_min 0.729

loop_
_space_group_symop_operation_xyz
'x, y, z'
'-x, y+1/2, -z+1/2'
'-x, -y, -z'
'x, -y-1/2, z-1/2'

loop_
_atom_site_label
_atom_site_type_symbol
_atom_site_fract_x
_atom_site_fract_y
_atom_site_fract_z
_atom_site_U_iso_or_equiv
_atom_site_adp_type
_atom_site_occupancy
_atom_site_site_symmetry_order
_atom_site_calc_flag
_atom_site_refinement_flags_posn
_atom_site_refinement_flags_adp
_atom_site_refinement_flags_occupancy
_atom_site_disorder_assembly
_atom_site_disorder_group
Ho1 Ho 0.46178(2) 0.14722(2) 0.41975(2) 0.01250(7) Uani 1 1 d . . . . .
O3 O 0.55641(15) 0.27830(11) 0.51049(11) 0.0171(3) Uani 1 1 d . . . . .
O6 O 0.63799(15) -0.00739(11) 0.60326(11) 0.0151(3) Uani 1 1 d . . . . .
O4 O 0.53770(16) 0.27948(11) 0.36616(11) 0.0171(3) Uani 1 1 d . . . . .
O1 O 0.27919(15) 0.17867(11) 0.28894(11) 0.0152(3) Uani 1 1 d . . . . .
O5 O 0.66292(15) 0.08554(12) 0.49533(11) 0.0170(3) Uani 1 1 d . . . . .
O7 O 0.55702(16) 0.10043(12) 0.30335(11) 0.0182(3) Uani 1 1 d . . . . .
H7A H 0.595283 0.048646 0.299216 0.027 Uiso 1 1 d R U . . .
H7B H 0.559985 0.129696 0.255076 0.027 Uiso 1 1 d R U . . .
O8 O 0.43052(16) 0.11165(12) 0.55897(11) 0.0180(3) Uani 1 1 d . . . . .
H8A H 0.434592 0.159811 0.590376 0.027 Uiso 1 1 d R U . . .
H8B H 0.496596 0.079662 0.589187 0.027 Uiso 1 1 d R U . . .
O2 O 0.25847(15) 0.21920(12) 0.42088(11) 0.0170(3) Uani 1 1 d . . . . .
O12 O 0.38002(18) 0.30536(13) 0.19564(12) 0.0203(4) Uani 1 1 d . . . . .
O10 O 0.77264(18) 0.67185(13) 0.44839(12) 0.0214(3) Uani 1 1 d . . . . .
O9 O -0.35161(16) 0.22420(13) 0.19041(11) 0.0217(4) Uani 1 1 d . . . . .
H9 H -0.372672 0.208518 0.137386 0.033 Uiso 1 1 calc R U . . .
C8 C 0.5727(2) 0.32010(16) 0.44204(15) 0.0145(4) Uani 1 1 d . . . . .
C9 C 0.6302(2) 0.41111(16) 0.44784(15) 0.0148(4) Uani 1 1 d . . . . .
C2 C 0.0607(2) 0.22168(16) 0.29607(15) 0.0149(4) Uani 1 1 d . . . . .
C10 C 0.6555(2) 0.44929(17) 0.37103(16) 0.0191(5) Uani 1 1 d . . . . .
H10A H 0.639630 0.415730 0.318229 0.023 Uiso 1 1 calc R U . . .
C16 C 0.8584(2) 0.04132(15) 0.60700(15) 0.0149(4) Uani 1 1 d . . . . .
C14 C 0.6565(2) 0.46192(16) 0.52697(16) 0.0173(4) Uani 1 1 d . . . . .
H14 H 0.640995 0.437033 0.578531 0.021 Uiso 1 1 calc R U . . .
C1 C 0.2055(2) 0.20762(15) 0.33624(15) 0.0144(4) Uani 1 1 d . . . . .
C13 C 0.7054(2) 0.54873(17) 0.52964(16) 0.0176(4) Uani 1 1 d . . . . .
H13 H 0.723367 0.581875 0.582788 0.021 Uiso 1 1 calc R U . . .
C21 C 0.9131(2) 0.00335(17) 0.69126(16) 0.0188(5) Uani 1 1 d . . . . .
H21 H 0.856954 -0.022722 0.722001 0.023 Uiso 1 1 calc R U . . .
C15 C 0.7110(2) 0.03988(15) 0.56530(15) 0.0143(4) Uani 1 1 d . . . . .
C7 C 0.0058(2) 0.21527(16) 0.20296(15) 0.0170(4) Uani 1 1 d . . . . .
H7 H 0.061998 0.208813 0.165601 0.020 Uiso 1 1 calc R U . . .
C12 C 0.7277(2) 0.58648(16) 0.45160(16) 0.0169(4) Uani 1 1 d . . . . .
C17 C 0.9432(2) 0.08100(17) 0.56126(15) 0.0174(4) Uani 1 1 d . . . . .
H17 H 0.906982 0.107464 0.505199 0.021 Uiso 1 1 calc R U . . .
C19 C 1.1335(2) 0.04220(16) 0.68354(16) 0.0171(4) Uani 1 1 d . . . . .
C18 C 1.0804(2) 0.08112(17) 0.59887(16) 0.0195(5) Uani 1 1 d . . . . .
H18 H 1.136821 0.106844 0.568099 0.023 Uiso 1 1 calc R U . . .
C11 C 0.7035(2) 0.53593(17) 0.37269(16) 0.0202(5) Uani 1 1 d . . . . .
H11 H 0.719777 0.560596 0.321248 0.024 Uiso 1 1 calc R U . . .
C3 C -0.0242(2) 0.23366(18) 0.35184(16) 0.0198(5) Uani 1 1 d . . . . .
H3 H 0.011889 0.240502 0.413717 0.024 Uiso 1 1 calc R U . . .
C6 C -0.1314(2) 0.21841(17) 0.16576(15) 0.0185(5) Uani 1 1 d . . . . .
H6 H -0.167385 0.215118 0.103578 0.022 Uiso 1 1 calc R U . . .
C5 C -0.2156(2) 0.22657(17) 0.22222(16) 0.0183(5) Uani 1 1 d . . . . .
C20 C 1.0503(2) 0.00382(18) 0.73012(17) 0.0213(5) Uani 1 1 d . . . . .
H20 H 1.086323 -0.021319 0.786842 0.026 Uiso 1 1 calc R U . . .
C4 C -0.1616(2) 0.23534(19) 0.31506(16) 0.0218(5) Uani 1 1 d . . . . .
H4 H -0.217930 0.242328 0.352264 0.026 Uiso 1 1 calc R U . . .
H12A H 0.438(4) 0.304(3) 0.246(3) 0.050(11) Uiso 1 1 d . . . . .
H12B H 0.333(5) 0.269(3) 0.190(3) 0.054(14) Uiso 1 1 d . . . . .
H10 H 0.765(3) 0.699(3) 0.493(3) 0.033(9) Uiso 1 1 d . . . . .
O11 O 1.26980(15) 0.03886(12) 0.72302(12) 0.0223(4) Uani 1 1 d . . . . .
H11A H 1.305062 0.084263 0.709652 0.033 Uiso 1 1 calc R U . . .

loop_
_atom_site_aniso_label
_atom_site_aniso_U_11
_atom_site_aniso_U_22
_atom_site_aniso_U_33
_atom_site_aniso_U_23
_atom_site_aniso_U_13
_atom_site_aniso_U_12
Ho1 0.01098(10) 0.01337(11) 0.01282(10) 0.00044(6) 0.00273(6) -0.00028(5)
O3 0.0180(7) 0.0166(8) 0.0157(7) 0.0014(6) 0.0028(6) -0.0034(6)
O6 0.0128(7) 0.0137(8) 0.0183(7) -0.0004(6) 0.0033(6) -0.0029(6)
O4 0.0209(8) 0.0153(8) 0.0150(7) -0.0010(6) 0.0046(6) -0.0032(6)
O1 0.0126(7) 0.0172(8) 0.0165(7) 0.0005(6) 0.0051(6) 0.0008(6)
O5 0.0127(7) 0.0197(8) 0.0181(8) 0.0051(6) 0.0031(6) 0.0017(6)
O7 0.0195(8) 0.0201(9) 0.0162(7) 0.0011(7) 0.0069(6) 0.0041(6)
O8 0.0218(8) 0.0175(8) 0.0159(7) 0.0001(6) 0.0072(6) 0.0024(6)
O2 0.0131(7) 0.0205(9) 0.0162(7) -0.0040(6) 0.0019(6) 0.0018(6)
O12 0.0175(8) 0.0224(10) 0.0209(9) 0.0064(7) 0.0050(7) -0.0007(7)
O10 0.0303(9) 0.0148(8) 0.0220(9) -0.0023(7) 0.0121(7) -0.0044(7)
O9 0.0119(7) 0.0360(11) 0.0163(8) 0.0015(7) 0.0025(6) 0.0025(7)
C8 0.0117(9) 0.0175(11) 0.0135(10) 0.0008(9) 0.0021(7) 0.0025(8)
C9 0.0132(9) 0.0151(11) 0.0157(10) 0.0006(8) 0.0031(8) 0.0002(8)
C2 0.0129(10) 0.0151(11) 0.0166(10) 0.0015(8) 0.0038(8) 0.0006(8)
C10 0.0216(11) 0.0181(12) 0.0182(11) -0.0015(9) 0.0066(9) -0.0012(9)
C16 0.0123(10) 0.0134(11) 0.0179(10) -0.0008(8) 0.0024(8) -0.0008(8)
C14 0.0168(10) 0.0175(11) 0.0174(10) 0.0015(9) 0.0046(8) -0.0004(8)
C1 0.0157(10) 0.0117(10) 0.0161(10) 0.0000(8) 0.0048(8) -0.0019(8)
C13 0.0188(10) 0.0187(12) 0.0152(10) -0.0016(9) 0.0044(8) -0.0001(9)
C21 0.0165(10) 0.0193(12) 0.0193(11) 0.0033(9) 0.0030(8) -0.0041(9)
C15 0.0139(10) 0.0133(11) 0.0149(10) -0.0031(8) 0.0027(8) -0.0007(8)
C7 0.0150(10) 0.0206(12) 0.0162(10) 0.0024(9) 0.0059(8) 0.0013(8)
C12 0.0167(10) 0.0146(11) 0.0200(11) -0.0010(9) 0.0063(8) -0.0014(8)
C17 0.0172(10) 0.0185(12) 0.0154(10) -0.0001(9) 0.0026(8) -0.0011(9)
C19 0.0113(9) 0.0156(11) 0.0218(11) -0.0032(9) 0.0004(8) 0.0000(8)
C18 0.0170(10) 0.0205(12) 0.0219(11) 0.0002(10) 0.0070(9) -0.0017(9)
C11 0.0255(12) 0.0183(12) 0.0186(11) -0.0001(9) 0.0088(9) -0.0025(9)
C3 0.0181(11) 0.0252(13) 0.0153(10) -0.0027(9) 0.0031(8) 0.0011(9)
C6 0.0176(11) 0.0243(13) 0.0133(10) 0.0022(9) 0.0038(8) 0.0011(9)
C5 0.0132(10) 0.0218(12) 0.0198(11) 0.0029(9) 0.0040(8) 0.0034(8)
C20 0.0174(11) 0.0221(12) 0.0209(11) 0.0037(10) -0.0006(9) -0.0008(9)
C4 0.0151(11) 0.0341(14) 0.0173(11) -0.0015(10) 0.0062(8) 0.0034(10)
O11 0.0110(7) 0.0216(9) 0.0311(9) 0.0024(7) 0.0005(6) -0.0001(6)

loop_
_atom_type_symbol
_atom_type_description
_atom_type_scat_dispersion_real
_atom_type_scat_dispersion_imag
_atom_type_scat_source
C C 0.0181 0.0091 'International Tables Vol C Tables 4.2.6.8 and 6.1.1.4'
H H 0.0000 0.0000 'International Tables Vol C Tables 4.2.6.8 and 6.1.1.4'
Ho Ho -14.9734 3.7046 'International Tables Vol C Tables 4.2.6.8 and 6.1.1.4'
O O 0.0492 0.0322 'International Tables Vol C Tables 4.2.6.8 and 6.1.1.4'

loop_
_geom_angle_atom_site_label_1
_geom_angle_atom_site_label_2
_geom_angle_atom_site_label_3
_geom_angle
_geom_angle_site_symmetry_1
_geom_angle_site_symmetry_3
_geom_angle_publ_flag
O6 Ho1 O3 154.20(5) 3_656 . ?
O6 Ho1 O4 151.56(6) 3_656 . ?
O6 Ho1 O1 80.14(6) 3_656 . ?
O6 Ho1 O7 83.22(6) 3_656 . ?
O6 Ho1 O8 76.49(6) 3_656 . ?
O6 Ho1 O2 92.59(6) 3_656 . ?
O4 Ho1 O3 54.09(5) . . ?
O4 Ho1 O1 78.77(6) . . ?
O4 Ho1 O7 74.38(6) . . ?
O4 Ho1 O2 90.54(6) . . ?
O1 Ho1 O3 115.23(6) . . ?
O5 Ho1 O3 81.96(6) . . ?
O5 Ho1 O6 91.46(6) . 3_656 ?
O5 Ho1 O4 99.67(6) . . ?
O5 Ho1 O1 154.87(6) . . ?
O5 Ho1 O7 75.97(6) . . ?
O5 Ho1 O8 77.04(6) . . ?
O5 Ho1 O2 150.21(6) . . ?
O7 Ho1 O3 118.75(6) . . ?
O7 Ho1 O1 79.52(5) . . ?
O8 Ho1 O3 77.73(6) . . ?
O8 Ho1 O4 131.42(6) . . ?
O8 Ho1 O1 122.92(5) . . ?
O8 Ho1 O7 145.57(6) . . ?
O8 Ho1 O2 75.27(6) . . ?
O2 Ho1 O3 81.63(5) . . ?
O2 Ho1 O1 54.56(5) . . ?
O2 Ho1 O7 133.82(6) . . ?
C8 O3 Ho1 92.18(13) . . ?
C15 O6 Ho1 135.89(14) . 3_656 ?
C8 O4 Ho1 96.41(13) . . ?
C1 O1 Ho1 92.50(13) . . ?
C15 O5 Ho1 138.34(14) . . ?
Ho1 O7 H7A 127.0 . . ?
Ho1 O7 H7B 128.2 . . ?
H7A O7 H7B 104.7 . . ?
Ho1 O8 H8A 109.5 . . ?
Ho1 O8 H8B 109.6 . . ?
H8A O8 H8B 104.3 . . ?
C1 O2 Ho1 93.79(12) . . ?
H12A O12 H12B 113(5) . . ?
C12 O10 H10 108(3) . . ?
C5 O9 H9 109.5 . . ?
O3 C8 O4 117.3(2) . . ?
O3 C8 C9 122.8(2) . . ?
O4 C8 C9 119.9(2) . . ?
C10 C9 C8 119.2(2) . . ?
C14 C9 C8 121.9(2) . . ?
C14 C9 C10 118.8(2) . . ?
C7 C2 C1 120.3(2) . . ?
C7 C2 C3 119.5(2) . . ?
C3 C2 C1 120.0(2) . . ?
C9 C10 H10A 119.6 . . ?
C11 C10 C9 120.9(2) . . ?
C11 C10 H10A 119.6 . . ?
C21 C16 C15 120.5(2) . . ?
C21 C16 C17 119.4(2) . . ?
C17 C16 C15 120.1(2) . . ?
C9 C14 H14 119.6 . . ?
C13 C14 C9 120.9(2) . . ?
C13 C14 H14 119.6 . . ?
O1 C1 O2 118.28(19) . . ?
O1 C1 C2 120.8(2) . . ?
O2 C1 C2 120.82(19) . . ?
C14 C13 H13 120.2 . . ?
C14 C13 C12 119.5(2) . . ?
C12 C13 H13 120.2 . . ?
C16 C21 H21 119.6 . . ?
C20 C21 C16 120.8(2) . . ?
C20 C21 H21 119.6 . . ?
O6 C15 C16 118.4(2) . . ?
O5 C15 O6 122.78(19) . . ?
O5 C15 C16 118.86(19) . . ?
C2 C7 H7 119.7 . . ?
C6 C7 C2 120.6(2) . . ?
C6 C7 H7 119.7 . . ?
O10 C12 C13 122.9(2) . . ?
O10 C12 C11 117.0(2) . . ?
C11 C12 C13 120.1(2) . . ?
C16 C17 H17 119.8 . . ?
C18 C17 C16 120.4(2) . . ?
C18 C17 H17 119.8 . . ?
C20 C19 C18 120.8(2) . . ?
O11 C19 C18 121.5(2) . . ?
O11 C19 C20 117.7(2) . . ?
C17 C18 C19 119.3(2) . . ?
C17 C18 H18 120.4 . . ?
C19 C18 H18 120.4 . . ?
C10 C11 C12 119.8(2) . . ?
C10 C11 H11 120.1 . . ?
C12 C11 H11 120.1 . . ?
C2 C3 H3 120.0 . . ?
C4 C3 C2 120.1(2) . . ?
C4 C3 H3 120.0 . . ?
C7 C6 H6 120.2 . . ?
C7 C6 C5 119.5(2) . . ?
C5 C6 H6 120.2 . . ?
O9 C5 C6 122.4(2) . . ?
O9 C5 C4 117.3(2) . . ?
C4 C5 C6 120.3(2) . . ?
C21 C20 C19 119.3(2) . . ?
C21 C20 H20 120.4 . . ?
C19 C20 H20 120.4 . . ?
C3 C4 C5 120.0(2) . . ?
C3 C4 H4 120.0 . . ?
C5 C4 H4 120.0 . . ?
C19 O11 H11A 109.5 . . ?

loop_
_geom_bond_atom_site_label_1
_geom_bond_atom_site_label_2
_geom_bond_distance
_geom_bond_site_symmetry_2
_geom_bond_publ_flag
Ho1 O3 2.4415(16) . ?
Ho1 O6 2.3046(16) 3_656 ?
Ho1 O4 2.3495(16) . ?
Ho1 O1 2.4040(15) . ?
Ho1 O5 2.2840(15) . ?
Ho1 O7 2.3770(15) . ?
Ho1 O8 2.3177(16) . ?
Ho1 O2 2.3682(15) . ?
O3 C8 1.275(3) . ?
O6 C15 1.285(3) . ?
O4 C8 1.277(3) . ?
O1 C1 1.267(3) . ?
O5 C15 1.256(3) . ?
O7 H7A 0.8759 . ?
O7 H7B 0.8697 . ?
O8 H8A 0.8585 . ?
O8 H8B 0.8588 . ?
O2 C1 1.281(3) . ?
O12 H12A 0.85(5) . ?
O12 H12B 0.71(5) . ?
O10 C12 1.357(3) . ?
O10 H10 0.82(4) . ?
O9 H9 0.8200 . ?
O9 C5 1.361(3) . ?
C8 C9 1.471(3) . ?
C9 C10 1.401(3) . ?
C9 C14 1.397(3) . ?
C2 C1 1.474(3) . ?
C2 C7 1.395(3) . ?
C2 C3 1.401(3) . ?
C10 H10A 0.9300 . ?
C10 C11 1.378(3) . ?
C16 C21 1.387(3) . ?
C16 C15 1.487(3) . ?
C16 C17 1.399(3) . ?
C14 H14 0.9300 . ?
C14 C13 1.382(3) . ?
C13 H13 0.9300 . ?
C13 C12 1.403(3) . ?
C21 H21 0.9300 . ?
C21 C20 1.384(3) . ?
C7 H7 0.9300 . ?
C7 C6 1.381(3) . ?
C12 C11 1.393(3) . ?
C17 H17 0.9300 . ?
C17 C18 1.382(3) . ?
C19 C18 1.396(3) . ?
C19 C20 1.387(3) . ?
C19 O11 1.378(3) . ?
C18 H18 0.9300 . ?
C11 H11 0.9300 . ?
C3 H3 0.9300 . ?
C3 C4 1.381(3) . ?
C6 H6 0.9300 . ?
C6 C5 1.397(3) . ?
C5 C4 1.393(3) . ?
C20 H20 0.9300 . ?
C4 H4 0.9300 . ?
O11 H11A 0.8200 . ?

loop_
_geom_torsion_atom_site_label_1
_geom_torsion_atom_site_label_2
_geom_torsion_atom_site_label_3
_geom_torsion_atom_site_label_4
_geom_torsion
_geom_torsion_site_symmetry_1
_geom_torsion_site_symmetry_2
_geom_torsion_site_symmetry_3
_geom_torsion_site_symmetry_4
_geom_torsion_publ_flag
Ho1 O3 C8 O4 -0.52(19) . . . . ?
Ho1 O3 C8 C9 179.97(18) . . . . ?
Ho1 O6 C15 O5 81.1(3) 3_656 . . . ?
Ho1 O6 C15 C16 -99.7(2) 3_656 . . . ?
Ho1 O4 C8 O3 0.5(2) . . . . ?
Ho1 O4 C8 C9 -179.93(17) . . . . ?
Ho1 O1 C1 O2 9.2(2) . . . . ?
Ho1 O1 C1 C2 -166.73(19) . . . . ?
Ho1 O5 C15 O6 20.8(4) . . . . ?
Ho1 O5 C15 C16 -158.32(16) . . . . ?
Ho1 O2 C1 O1 -9.3(2) . . . . ?
Ho1 O2 C1 C2 166.57(19) . . . . ?
O3 C8 C9 C10 174.6(2) . . . . ?
O3 C8 C9 C14 -7.5(3) . . . . ?
O4 C8 C9 C10 -5.0(3) . . . . ?
O4 C8 C9 C14 173.0(2) . . . . ?
O10 C12 C11 C10 -178.8(2) . . . . ?
O9 C5 C4 C3 176.8(2) . . . . ?
C8 C9 C10 C11 177.0(2) . . . . ?
C8 C9 C14 C13 -177.3(2) . . . . ?
C9 C10 C11 C12 0.1(4) . . . . ?
C9 C14 C13 C12 0.6(3) . . . . ?
C2 C7 C6 C5 -1.1(4) . . . . ?
C2 C3 C4 C5 -1.0(4) . . . . ?
C10 C9 C14 C13 0.6(3) . . . . ?
C16 C21 C20 C19 -0.5(4) . . . . ?
C16 C17 C18 C19 -0.8(4) . . . . ?
C14 C9 C10 C11 -1.0(3) . . . . ?
C14 C13 C12 O10 178.5(2) . . . . ?
C14 C13 C12 C11 -1.4(3) . . . . ?
C1 C2 C7 C6 172.8(2) . . . . ?
C1 C2 C3 C4 -171.7(2) . . . . ?
C13 C12 C11 C10 1.1(4) . . . . ?
C21 C16 C15 O6 -9.1(3) . . . . ?
C21 C16 C15 O5 170.1(2) . . . . ?
C21 C16 C17 C18 1.1(4) . . . . ?
C15 C16 C21 C20 179.5(2) . . . . ?
C15 C16 C17 C18 -178.8(2) . . . . ?
C7 C2 C1 O1 -8.9(3) . . . . ?
C7 C2 C1 O2 175.3(2) . . . . ?
C7 C2 C3 C4 2.7(4) . . . . ?
C7 C6 C5 O9 -175.6(2) . . . . ?
C7 C6 C5 C4 2.7(4) . . . . ?
C17 C16 C21 C20 -0.4(4) . . . . ?
C17 C16 C15 O6 170.8(2) . . . . ?
C17 C16 C15 O5 -10.0(3) . . . . ?
C18 C19 C20 C21 0.8(4) . . . . ?
C3 C2 C1 O1 165.5(2) . . . . ?
C3 C2 C1 O2 -10.3(3) . . . . ?
C3 C2 C7 C6 -1.6(4) . . . . ?
C6 C5 C4 C3 -1.7(4) . . . . ?
C20 C19 C18 C17 -0.1(4) . . . . ?
O11 C19 C18 C17 178.6(2) . . . . ?
O11 C19 C20 C21 -177.9(2) . . . . ?
